data_2007903
loop_
_publ_author_name
'Zhang, De-Chun '
'Ge, Li-Qin '
'Fei, Zheng-Hao '
'Zhang, Yan-Qiu '
'Yu, Kai-Bei '

_publ_section_title
;
 4'-(Dimethylamino)-2-nitroazobenzene
;
_journal_issue 12
_journal_name_full 'Acta Crystallographica Section C'
_journal_page_first 1909
_journal_page_last 1911
_journal_paper_doi 10.1107/S0108270198007616
_journal_volume 54
_journal_year 1998
_chemical_formula_moiety 'C14 H14 N4 O2'
_chemical_formula_structural NO2C6H4NNC6H4N(CH3)~2~
_chemical_formula_sum 'C14 H14 N4 O2'
_chemical_formula_weight 270.29
_chemical_melting_point 399.5(5)
_chemical_name_common 2-Nitro-4'-(N,N-dimethylamino)azobenzene
_chemical_name_systematic (4-dimethylaminophenyl)(2-nitrophenyl)diazene
_space_group_IT_number 14
_symmetry_cell_setting monoclinic
_symmetry_space_group_name_Hall '-P 2ybc'
_symmetry_space_group_name_H-M 'P 1 21/c 1'
_audit_creation_method SHELXL
_cell_angle_alpha 90.00
_cell_angle_beta 109.760(10)
_cell_angle_gamma 90.00
_cell_formula_units_Z 4
_cell_length_a 12.556(2)
_cell_length_b 7.6180(10)
_cell_length_c 15.260(2)
_cell_measurement_reflns_used 33
_cell_measurement_temperature 295(2)
_cell_measurement_theta_max 15.85
_cell_measurement_theta_min 3.03
_cell_volume 1373.7(3)
_computing_cell_refinement XSCANS
_computing_data_collection 'XSCANS (Siemens, 1994)'
_computing_data_reduction 'SHELXTL (Sheldrick, 1990a)'
_computing_molecular_graphics SHELXTL
_computing_publication_material SHELXTL
_computing_structure_refinement 'SHELXL93 (Sheldrick, 1993)'
_computing_structure_solution 'SHELXS86 (Sheldrick, 1990b)'
_diffrn_ambient_temperature 295(2)
_diffrn_measurement_device 'Siemens P4'
_diffrn_measurement_method '\w scans'
_diffrn_radiation_monochromator graphite
_diffrn_radiation_source 'fine-focus sealed tube'
_diffrn_radiation_type MoK\a
_diffrn_radiation_wavelength 0.71073
_diffrn_reflns_av_R_equivalents 0.021
_diffrn_reflns_av_sigmaI/netI 0.065
_diffrn_reflns_limit_h_max 14
_diffrn_reflns_limit_h_min 0
_diffrn_reflns_limit_k_max 9
_diffrn_reflns_limit_k_min 0
_diffrn_reflns_limit_l_max 17
_diffrn_reflns_limit_l_min -18
_diffrn_reflns_number 2851
_diffrn_reflns_theta_max 25.96
_diffrn_reflns_theta_min 1.72
_diffrn_standards_decay_% 1.05
_diffrn_standards_interval_count 97
_diffrn_standards_number 3
_exptl_absorpt_coefficient_mu 0.091
_exptl_absorpt_correction_type none
_exptl_crystal_colour Red
_exptl_crystal_density_diffrn 1.307
_exptl_crystal_density_method none
_exptl_crystal_description Prism
_exptl_crystal_F_000 568
_exptl_crystal_size_max 0.64
_exptl_crystal_size_mid 0.32
_exptl_crystal_size_min 0.20
_refine_diff_density_max 0.108
_refine_diff_density_min -0.107
_refine_ls_extinction_coef 0.0164(14)
_refine_ls_extinction_method SHELXL93_(Sheldrick,_1993)
_refine_ls_goodness_of_fit_all 0.748
_refine_ls_goodness_of_fit_obs 1.061
_refine_ls_hydrogen_treatment refall
_refine_ls_matrix_type full
_refine_ls_number_parameters 238
_refine_ls_number_reflns 2421
_refine_ls_number_restraints 0
_refine_ls_restrained_S_all 1.084
_refine_ls_restrained_S_obs 1.061
_refine_ls_R_factor_all 0.104
_refine_ls_R_factor_obs 0.037
_refine_ls_shift/esd_max -0.003
_refine_ls_shift/esd_mean 0.000
_refine_ls_structure_factor_coef Fsqd
_refine_ls_weighting_details 'w = 1/[\s^2^(Fo^2^)+(0.0410P)^2^] where P=(Fo^2^+2Fc^2^)/3'
_refine_ls_weighting_scheme calc
_refine_ls_wR_factor_all 0.130
_refine_ls_wR_factor_obs 0.076
_reflns_number_observed 1014
_reflns_number_total 2422
_reflns_observed_criterion I>2sigma(I)
_cod_data_source_file cf1260.cif
_cod_data_source_block 530
_cod_depositor_comments
;
The following automatic conversions were performed:
'_symmetry_cell_setting' value 'Monoclinic' changed to 'monoclinic'
according to '/home/saulius/struct/CIF-dictionaries/cif_core.dic'
dictionary named 'cif_core.dic' version 2.4.1 from 2010-06-29.

Automatic conversion script
Id: cif_fix_enum 1527 2010-12-29 10:47:43Z saulius 

The following automatic conversions were performed:

'_chemical_melting_point' value '399-400K' was changed to '399.5(5)'
- the average value was taken and precision was estimated.

Automatic conversion script
Id: cif_fix_values 1646 2011-03-28 12:23:43Z adriana 

The following automatic conversions were performed:

'_chemical_melting_point' value '399-400K' was changed to '399.5(5)'
- the average value was taken and precision was
estimated.

'_symmetry_cell_setting' value 'Monoclinic' changed to
'monoclinic' according to
/home/saulius/struct/CIF-dictionaries/cif_core.dic dictionary named
'cif_core.dic' version 2.4.1 from 2010-06-29.

Automatic conversion script
Id: cif_fix_values 1715 2011-07-08 13:25:40Z adriana 

The following automatic conversions were performed:

'_refine_ls_weighting_scheme' value 'calc w =
1/[\s^2^(Fo^2^)+(0.0410P)^2^] where P=(Fo^2^+2Fc^2^)/3' was changed
to 'calc'. New tag '_refine_ls_weighting_details' was created. The
value of the new tag was set to 'w = 1/[\s^2^(Fo^2^)+(0.0410P)^2^]
where P=(Fo^2^+2Fc^2^)/3'.

Automatic conversion script
Id: cif_fix_values 3143 2015-03-26 13:38:13Z robertas 
;
_cod_original_sg_symbol_H-M 'P 21/c'
_cod_database_code 2007903
_cod_database_fobs_code 2007903

loop_
_symmetry_equiv_pos_as_xyz
'x, y, z'
'-x, y+1/2, -z+1/2'
'-x, -y, -z'
'x, -y-1/2, z-1/2'

loop_
_atom_site_aniso_label
_atom_site_aniso_U_11
_atom_site_aniso_U_22
_atom_site_aniso_U_33
_atom_site_aniso_U_12
_atom_site_aniso_U_13
_atom_site_aniso_U_23
O1 0.130(2) 0.096(2) 0.119(2) -0.0260(15) 0.0144(13) 0.0225(15)
O2 0.154(2) 0.208(3) 0.0953(15) -0.095(2) 0.072(2) -0.054(2)
N1 0.0611(13) 0.113(2) 0.067(2) -0.0341(15) 0.0067(12) -0.012(2)
N2 0.0522(11) 0.0561(13) 0.0697(13) -0.0045(10) 0.0132(10) -0.0081(10)
N3 0.0569(12) 0.0511(12) 0.0703(13) -0.0028(10) 0.0200(11) -0.0073(10)
N4 0.0605(13) 0.0699(14) 0.0669(13) 0.0001(11) 0.0146(11) -0.0005(12)
C1 0.0583(15) 0.063(2) 0.0574(15) 0.0006(13) 0.0194(13) -0.0086(13)
C2 0.064(2) 0.084(2) 0.062(2) -0.005(2) 0.0150(15) -0.009(2)
C3 0.079(2) 0.092(2) 0.059(2) 0.010(2) 0.013(2) -0.003(2)
C4 0.089(2) 0.082(2) 0.081(2) 0.006(2) 0.031(2) 0.015(2)
C5 0.066(2) 0.065(2) 0.079(2) 0.001(2) 0.022(2) 0.007(2)
C6 0.0560(15) 0.0469(14) 0.0649(15) 0.0017(12) 0.0207(13) -0.0069(13)
C7 0.0510(14) 0.0467(14) 0.0634(15) -0.0004(11) 0.0193(12) -0.0026(12)
C8 0.059(2) 0.058(2) 0.070(2) -0.0114(13) 0.0267(14) -0.0025(14)
C9 0.0518(15) 0.064(2) 0.075(2) -0.0111(13) 0.0223(14) -0.0076(14)
C10 0.0521(14) 0.0475(14) 0.066(2) 0.0029(12) 0.0214(13) -0.0065(13)
C11 0.054(2) 0.054(2) 0.071(2) -0.0042(12) 0.0225(14) 0.0061(14)
C12 0.050(2) 0.055(2) 0.075(2) -0.0069(13) 0.0193(14) -0.0013(14)
C13 0.063(2) 0.124(3) 0.087(2) -0.022(2) 0.004(2) -0.019(2)
C14 0.088(2) 0.076(2) 0.069(2) 0.008(2) 0.018(2) 0.004(2)

loop_
_atom_site_label
_atom_site_fract_x
_atom_site_fract_y
_atom_site_fract_z
_atom_site_U_iso_or_equiv
_atom_site_thermal_displace_type
_atom_site_calc_flag
_atom_site_refinement_flags
_atom_site_occupancy
_atom_site_disorder_group
_atom_site_type_symbol
O1 0.9013(2) 0.5237(3) 0.84490(15) 0.1223(8) Uani d . 1 . O
O2 0.9057(2) 0.3015(3) 0.76196(14) 0.1447(11) Uani d . 1 . O
N1 0.8886(2) 0.3688(4) 0.8263(2) 0.0839(7) Uani d . 1 . N
N2 0.6832(2) 0.2011(2) 0.76773(12) 0.0612(5) Uani d . 1 . N
N3 0.5881(2) 0.1261(2) 0.74669(12) 0.0598(5) Uani d . 1 . N
N4 0.2960(2) 0.1787(2) 0.37996(13) 0.0676(6) Uani d . 1 . N
C1 0.8565(2) 0.2572(3) 0.89257(15) 0.0597(6) Uani d . 1 . C
C2 0.9306(2) 0.2457(4) 0.9821(2) 0.0719(7) Uani d . 1 . C
C3 0.9019(3) 0.1420(4) 1.0445(2) 0.0791(8) Uani d . 1 . C
C4 0.8006(3) 0.0521(4) 1.0155(2) 0.0836(8) Uani d . 1 . C
C5 0.7268(2) 0.0655(3) 0.9252(2) 0.0706(7) Uani d . 1 . C
C6 0.7531(2) 0.1707(3) 0.8613(2) 0.0558(6) Uani d . 1 . C
C7 0.5184(2) 0.1511(3) 0.6542(2) 0.0537(6) Uani d . 1 . C
C8 0.4127(2) 0.0705(3) 0.6281(2) 0.0609(6) Uani d . 1 . C
C9 0.3388(2) 0.0811(3) 0.5386(2) 0.0633(7) Uani d . 1 . C
C10 0.3677(2) 0.1706(3) 0.4697(2) 0.0547(6) Uani d . 1 . C
C11 0.4749(2) 0.2533(3) 0.4974(2) 0.0593(6) Uani d . 1 . C
C12 0.5471(2) 0.2423(3) 0.5864(2) 0.0602(7) Uani d . 1 . C
C13 0.1872(3) 0.0916(6) 0.3517(3) 0.0967(11) Uani d . 1 . C
C14 0.3278(3) 0.2681(5) 0.3093(2) 0.0799(8) Uani d . 1 . C
H2 1.0023(19) 0.308(3) 1.0022(14) 0.077(7) Uiso d . 1 . H
H3 0.9490(18) 0.136(3) 1.1086(16) 0.092(8) Uiso d . 1 . H
H4 0.782(2) -0.016(4) 1.0613(17) 0.116(11) Uiso d . 1 . H
H5 0.6559(19) 0.003(3) 0.9083(15) 0.104(9) Uiso d . 1 . H
H8 0.3934(15) 0.016(3) 0.6784(13) 0.069(7) Uiso d . 1 . H
H9 0.2680(17) 0.021(3) 0.5230(13) 0.079(7) Uiso d . 1 . H
H11 0.4956(16) 0.319(3) 0.4490(13) 0.074(7) Uiso d . 1 . H
H12 0.6214(17) 0.294(3) 0.6062(13) 0.077(7) Uiso d . 1 . H
H13A 0.143(3) 0.117(4) 0.283(2) 0.150(12) Uiso d . 1 . H
H13B 0.145(2) 0.131(4) 0.388(2) 0.139(14) Uiso d . 1 . H
H13C 0.185(3) -0.037(6) 0.356(3) 0.22(2) Uiso d . 1 . H
H14A 0.271(2) 0.253(3) 0.2505(17) 0.099(10) Uiso d . 1 . H
H14B 0.402(2) 0.231(4) 0.3051(17) 0.128(12) Uiso d . 1 . H
H14C 0.338(2) 0.392(4) 0.3203(16) 0.108(10) Uiso d . 1 . H

loop_
_atom_type_symbol
_atom_type_description
_atom_type_scat_dispersion_real
_atom_type_scat_dispersion_imag
_atom_type_scat_source
C C 0.0033 0.0016 'International Tables Vol C Tables 4.2.6.8 and 6.1.1.4'
H H 0.0000 0.0000 'International Tables Vol C Tables 4.2.6.8 and 6.1.1.4'
N N 0.0061 0.0033 'International Tables Vol C Tables 4.2.6.8 and 6.1.1.4'
O O 0.0106 0.0060 'International Tables Vol C Tables 4.2.6.8 and 6.1.1.4'

loop_
_geom_angle_atom_site_label_1
_geom_angle_atom_site_label_2
_geom_angle_atom_site_label_3
_geom_angle
_geom_angle_publ_flag
O2 N1 O1 124.6(3) yes
O2 N1 C1 118.9(3) yes
O1 N1 C1 116.4(3) yes
N3 N2 C6 113.1(2) ?
N2 N3 C7 114.2(2) ?
C10 N4 C14 121.2(2) ?
C10 N4 C13 121.0(2) ?
C14 N4 C13 117.8(3) yes
C2 C1 C6 123.5(2) ?
C2 C1 N1 117.9(2) yes
C6 C1 N1 118.5(2) yes
C1 C2 C3 118.5(3) ?
C2 C3 C4 119.5(3) ?
C3 C4 C5 121.3(3) ?
C4 C5 C6 120.4(3) ?
C5 C6 C1 116.8(2) ?
C5 C6 N2 126.0(2) yes
C1 C6 N2 117.2(2) yes
C12 C7 C8 118.0(2) ?
C12 C7 N3 125.9(2) yes
C8 C7 N3 116.0(2) yes
C9 C8 C7 121.2(2) ?
C8 C9 C10 121.2(2) ?
N4 C10 C9 121.7(2) yes
N4 C10 C11 121.3(2) yes
C9 C10 C11 117.0(2) ?
C12 C11 C10 121.2(2) ?
C11 C12 C7 121.4(2) ?

loop_
_geom_bond_atom_site_label_1
_geom_bond_atom_site_label_2
_geom_bond_site_symmetry_2
_geom_bond_distance
_geom_bond_publ_flag
O1 N1 . 1.211(3) yes
O2 N1 . 1.190(3) yes
N1 C1 . 1.478(3) ?
N2 N3 . 1.263(2) yes
N2 C6 . 1.420(2) yes
N3 C7 . 1.400(2) yes
N4 C10 . 1.362(2) yes
N4 C14 . 1.441(3) ?
N4 C13 . 1.447(3) ?
C1 C2 . 1.372(3) ?
C1 C6 . 1.389(3) ?
C2 C3 . 1.376(3) ?
C3 C4 . 1.379(4) ?
C4 C5 . 1.380(3) ?
C5 C6 . 1.386(3) ?
C7 C12 . 1.390(3) ?
C7 C8 . 1.392(3) ?
C8 C9 . 1.370(3) yes
C9 C10 . 1.400(3) ?
C10 C11 . 1.415(3) ?
C11 C12 . 1.357(3) yes

loop_
_geom_torsion_atom_site_label_1
_geom_torsion_atom_site_label_2
_geom_torsion_atom_site_label_3
_geom_torsion_atom_site_label_4
_geom_torsion
_geom_torsion_publ_flag
C6 N2 N3 C7 -178.8(2) yes
O2 N1 C1 C2 114.2(3) ?
O1 N1 C1 C2 -62.1(3) ?
O2 N1 C1 C6 -66.2(3) ?
O1 N1 C1 C6 117.5(2) ?
C6 C1 C2 C3 0.5(4) ?
N1 C1 C2 C3 -179.9(2) ?
C1 C2 C3 C4 0.5(4) ?
C2 C3 C4 C5 -0.7(4) ?
C3 C4 C5 C6 -0.1(4) ?
C4 C5 C6 C1 1.0(3) ?
C4 C5 C6 N2 -177.5(2) ?
C2 C1 C6 C5 -1.2(3) ?
N1 C1 C6 C5 179.1(2) ?
C2 C1 C6 N2 177.4(2) ?
N1 C1 C6 N2 -2.2(3) ?
N3 N2 C6 C5 2.6(3) yes
N3 N2 C6 C1 -176.0(2) yes
N2 N3 C7 C12 2.7(3) yes
N2 N3 C7 C8 180.0(2) yes
C12 C7 C8 C9 -0.3(3) ?
N3 C7 C8 C9 -177.8(2) ?
C7 C8 C9 C10 1.2(4) ?
C14 N4 C10 C9 -178.6(2) ?
C13 N4 C10 C9 -1.2(4) ?
C14 N4 C10 C11 1.6(3) ?
C13 N4 C10 C11 179.0(3) ?
C8 C9 C10 N4 178.5(2) ?
C8 C9 C10 C11 -1.7(3) ?
N4 C10 C11 C12 -178.7(2) ?
C9 C10 C11 C12 1.5(3) ?
C10 C11 C12 C7 -0.7(3) ?
C8 C7 C12 C11 0.1(3) ?
N3 C7 C12 C11 177.3(2) ?

loop_
_cod_related_entry_id
_cod_related_entry_database
_cod_related_entry_code
1 ChemSpider 17159
